data_2203197
loop_
_publ_author_name
'Miao Du'
'Xiao-Jun Zhao'

_publ_section_title
;
 The two-dimensional coordination polymer
 poly[[silver(I)-di-\m-1,5-bis(phenylsulfanyl)pentane]
 tetrafluoroborate]
;
_journal_issue 2
_journal_name_full 'Acta Crystallographica Section E'
_journal_page_first m193
_journal_page_last m195
_journal_paper_doi 10.1107/S1600536803028605
_journal_volume 60
_journal_year 2004
_chemical_formula_iupac '[Ag (C17 H20 S2)2] B F4'
_chemical_formula_moiety 'C34 H40 Ag S4 1+, B F4 1-'
_chemical_formula_sum 'C34 H40 Ag B F4 S4'
_chemical_formula_weight 771.62
_chemical_name_systematic
;
Poly[[silver(I)-di-\m-1,5-bis(phenylsulfanyl)pentane]
tetrafluoroborate]
;
_space_group_IT_number 7
_symmetry_cell_setting monoclinic
_symmetry_space_group_name_Hall 'P -2yac'
_symmetry_space_group_name_H-M 'P 1 n 1'
_cell_angle_alpha 90.00
_cell_angle_beta 103.507(5)
_cell_angle_gamma 90.00
_cell_formula_units_Z 2
_cell_length_a 9.209(3)
_cell_length_b 10.182(3)
_cell_length_c 19.158(5)
_cell_measurement_reflns_used 981
_cell_measurement_temperature 293(2)
_cell_measurement_theta_max 19.65
_cell_measurement_theta_min 3.05
_cell_volume 1746.7(9)
_computing_cell_refinement SMART
_computing_data_collection 'SMART (Bruker, 1998)'
_computing_data_reduction 'SAINT (Bruker, 1998)'
_computing_molecular_graphics 'XP in SHELXTL (Bruker, 1998)'
_computing_publication_material SHELXL97
_computing_structure_refinement 'SHELXL97 (Sheldrick, 1997)'
_computing_structure_solution 'SHELXS97 (Sheldrick, 1997)'
_diffrn_measured_fraction_theta_full 1.000
_diffrn_measured_fraction_theta_max 1.000
_diffrn_measurement_device 'Bruker SMART 1000'
_diffrn_measurement_method \w
_diffrn_radiation_type MoK\a
_diffrn_radiation_wavelength 0.71073
_diffrn_reflns_av_R_equivalents 0.0247
_diffrn_reflns_limit_h_max 10
_diffrn_reflns_limit_h_min -10
_diffrn_reflns_limit_k_max 12
_diffrn_reflns_limit_k_min -8
_diffrn_reflns_limit_l_max 22
_diffrn_reflns_limit_l_min -22
_diffrn_reflns_number 7056
_diffrn_reflns_theta_full 25.03
_diffrn_reflns_theta_max 25.03
_diffrn_reflns_theta_min 2.00
_diffrn_standards_decay_% 0
_diffrn_standards_interval_count 0
_diffrn_standards_number 0
_exptl_absorpt_coefficient_mu 0.861
_exptl_absorpt_correction_T_max 0.8467
_exptl_absorpt_correction_T_min 0.7823
_exptl_absorpt_correction_type multi-scan
_exptl_absorpt_process_details 'SADABS (Sheldrick, 1997)'
_exptl_crystal_colour colorless
_exptl_crystal_density_diffrn 1.467
_exptl_crystal_density_meas ?
_exptl_crystal_description prism
_exptl_crystal_F_000 792
_exptl_crystal_size_max 0.30
_exptl_crystal_size_mid 0.20
_exptl_crystal_size_min 0.20
_refine_diff_density_max 0.434
_refine_diff_density_min -0.300
_refine_ls_abs_structure_details 'Flack (1983); 1989 Friedel pairs'
_refine_ls_abs_structure_Flack 0.00(2)
_refine_ls_extinction_method none
_refine_ls_goodness_of_fit_ref 1.069
_refine_ls_hydrogen_treatment constr
_refine_ls_number_parameters 425
_refine_ls_number_reflns 5074
_refine_ls_restrained_S_all 1.070
_refine_ls_R_factor_all 0.0369
_refine_ls_R_factor_gt 0.0298
_refine_ls_shift/su_max 0.000
_refine_ls_shift/su_mean 0.000
_refine_ls_structure_factor_coef Fsqd
_refine_ls_weighting_details 'calc w = 1/[\s^2^(Fo^2^)+(0.0300P)^2^] where P = (Fo^2^+2Fc^2^)/3'
_refine_ls_weighting_scheme calc
_refine_ls_wR_factor_gt 0.0611
_refine_ls_wR_factor_ref 0.0643
_reflns_number_gt 4519
_reflns_number_total 5074
_reflns_threshold_expression I>2\s(I)
_cod_data_source_file lh6148.cif
_cod_data_source_block I
_cod_depositor_comments
;
The following automatic conversions were performed:
'_symmetry_cell_setting' value 'Monoclinic' changed to 'monoclinic'
according to '/home/saulius/struct/CIF-dictionaries/cif_core.dic'
dictionary named 'cif_core.dic' version 2.4.1 from 2010-06-29.

Automatic conversion script
Id: cif_fix_enum 1527 2010-12-29 10:47:43Z saulius 

The following automatic conversions were performed:

'_symmetry_cell_setting' value 'Monoclinic' changed to 'monoclinic'
according to /home/saulius/struct/CIF-dictionaries/cif_core.dic
dictionary named 'cif_core.dic' version 2.4.1 from 2010-06-29.

Automatic conversion script
Id: cif_fix_values 1715 2011-07-08 13:25:40Z adriana 
;
_cod_original_sg_symbol_Hall P_-2yac
_cod_original_sg_symbol_H-M 'P n'
_cod_database_code 2203197

loop_
_symmetry_equiv_pos_as_xyz
'x, y, z'
'x+1/2, -y, z+1/2'

loop_
_atom_site_label
_atom_site_fract_x
_atom_site_fract_y
_atom_site_fract_z
_atom_site_U_iso_or_equiv
_atom_site_adp_type
_atom_site_calc_flag
_atom_site_refinement_flags
_atom_site_occupancy
_atom_site_type_symbol
Ag1 0.793322(19) -0.19422(3) 0.752687(14) 0.05103(10) Uani d . 1 Ag
S1 0.72698(13) 0.55992(11) 0.76004(6) 0.0536(3) Uani d . 1 S
S2 1.06107(12) -0.16724(10) 0.83734(6) 0.0480(3) Uani d . 1 S
S3 -0.16656(11) -0.19570(10) 0.61871(5) 0.0417(2) Uani d . 1 S
S4 0.59617(11) -0.00789(10) 0.74055(6) 0.0469(2) Uani d . 1 S
C1 0.6350(6) 0.5590(4) 0.8882(3) 0.0614(12) Uani d . 1 C
H1A 0.7315 0.5837 0.9112 0.074 Uiso calc R 1 H
C2 0.5241(8) 0.5448(5) 0.9271(3) 0.0832(17) Uani d . 1 C
H2A 0.5467 0.5582 0.9765 0.100 Uiso calc R 1 H
C3 0.3822(8) 0.5109(6) 0.8912(5) 0.100(2) Uani d . 1 C
H3A 0.3075 0.5048 0.9165 0.120 Uiso calc R 1 H
C4 0.3479(7) 0.4858(6) 0.8188(4) 0.093(2) Uani d . 1 C
H4A 0.2519 0.4599 0.7955 0.112 Uiso calc R 1 H
C5 0.4550(5) 0.4990(5) 0.7819(3) 0.0677(14) Uani d . 1 C
H5A 0.4314 0.4830 0.7328 0.081 Uiso calc R 1 H
C6 0.5983(4) 0.5355(4) 0.8151(2) 0.0467(10) Uani d . 1 C
C7 0.8922(5) 0.4695(4) 0.8055(2) 0.0519(11) Uani d . 1 C
H7A 0.9739 0.4901 0.7833 0.062 Uiso calc R 1 H
H7B 0.9210 0.4976 0.8553 0.062 Uiso calc R 1 H
C8 0.8673(5) 0.3233(4) 0.8030(2) 0.0531(11) Uani d . 1 C
H8A 0.8234 0.2980 0.7538 0.064 Uiso calc R 1 H
H8B 0.7960 0.3020 0.8314 0.064 Uiso calc R 1 H
C9 1.0075(5) 0.2429(4) 0.8303(2) 0.0491(10) Uani d . 1 C
H9A 1.0500 0.2639 0.8802 0.059 Uiso calc R 1 H
H9B 1.0808 0.2644 0.8030 0.059 Uiso calc R 1 H
C10 0.9712(4) 0.0954(4) 0.8229(2) 0.0494(10) Uani d . 1 C
H10A 0.9094 0.0728 0.8557 0.059 Uiso calc R 1 H
H10B 0.9133 0.0785 0.7745 0.059 Uiso calc R 1 H
C11 1.1056(5) 0.0082(4) 0.8376(2) 0.0530(11) Uani d . 1 C
H11A 1.1686 0.0311 0.8841 0.064 Uiso calc R 1 H
H11B 1.1622 0.0246 0.8017 0.064 Uiso calc R 1 H
C12 1.0529(4) -0.1937(4) 0.9287(2) 0.0437(9) Uani d . 1 C
C13 1.1833(6) -0.2255(5) 0.9790(3) 0.0628(14) Uani d . 1 C
H13A 1.2734 -0.2328 0.9652 0.075 Uiso calc R 1 H
C14 1.1775(7) -0.2462(6) 1.0496(3) 0.0779(16) Uani d . 1 C
H14A 1.2645 -0.2682 1.0833 0.094 Uiso calc R 1 H
C15 1.0473(7) -0.2349(5) 1.0708(3) 0.0723(15) Uani d . 1 C
H15A 1.0455 -0.2485 1.1186 0.087 Uiso calc R 1 H
C16 0.9193(6) -0.2036(5) 1.0218(3) 0.0661(13) Uani d . 1 C
H16A 0.8299 -0.1960 1.0361 0.079 Uiso calc R 1 H
C17 0.9219(6) -0.1833(4) 0.9507(3) 0.0539(12) Uani d . 1 C
H17A 0.8339 -0.1624 0.9175 0.065 Uiso calc R 1 H
C18 0.5528(4) -0.0916(4) 0.8711(2) 0.0500(10) Uani d . 1 C
H18A 0.5760 -0.1751 0.8573 0.060 Uiso calc R 1 H
C19 0.5212(5) -0.0738(6) 0.9375(2) 0.0621(13) Uani d . 1 C
H19A 0.5244 -0.1448 0.9684 0.074 Uiso calc R 1 H
C20 0.4850(5) 0.0494(7) 0.9578(3) 0.0726(15) Uani d . 1 C
H20A 0.4644 0.0620 1.0026 0.087 Uiso calc R 1 H
C21 0.4792(6) 0.1545(6) 0.9112(3) 0.0699(16) Uani d . 1 C
H21A 0.4521 0.2373 0.9243 0.084 Uiso calc R 1 H
C22 0.5138(5) 0.1369(5) 0.8452(3) 0.0561(12) Uani d . 1 C
H22A 0.5125 0.2079 0.8145 0.067 Uiso calc R 1 H
C23 0.5503(4) 0.0126(4) 0.8253(2) 0.0409(9) Uani d . 1 C
C24 0.4116(5) -0.0405(4) 0.6833(2) 0.0502(11) Uani d . 1 C
H24A 0.3442 0.0280 0.6914 0.060 Uiso calc R 1 H
H24B 0.4182 -0.0343 0.6336 0.060 Uiso calc R 1 H
C25 0.3436(4) -0.1716(4) 0.6940(2) 0.0504(11) Uani d . 1 C
H25A 0.3415 -0.1818 0.7440 0.061 Uiso calc R 1 H
H25B 0.4047 -0.2415 0.6816 0.061 Uiso calc R 1 H
C26 0.1852(5) -0.1826(4) 0.6474(2) 0.0492(11) Uani d . 1 C
H26A 0.1258 -0.1105 0.6587 0.059 Uiso calc R 1 H
H26B 0.1885 -0.1744 0.5973 0.059 Uiso calc R 1 H
C27 0.1106(5) -0.3111(4) 0.6579(2) 0.0538(11) Uani d . 1 C
H27A 0.1013 -0.3157 0.7073 0.065 Uiso calc R 1 H
H27B 0.1750 -0.3827 0.6506 0.065 Uiso calc R 1 H
C28 -0.0437(5) -0.3321(4) 0.6085(2) 0.0523(11) Uani d . 1 C
H28A -0.0856 -0.4142 0.6205 0.063 Uiso calc R 1 H
H28B -0.0352 -0.3373 0.5591 0.063 Uiso calc R 1 H
C29 -0.3461(4) -0.2469(4) 0.5687(2) 0.0412(9) Uani d . 1 C
C30 -0.4429(5) -0.1488(4) 0.5352(2) 0.0490(10) Uani d . 1 C
H30A -0.4098 -0.0624 0.5356 0.059 Uiso calc R 1 H
C31 -0.5878(5) -0.1798(5) 0.5014(3) 0.0565(13) Uani d . 1 C
H31A -0.6525 -0.1136 0.4798 0.068 Uiso calc R 1 H
C32 -0.6374(5) -0.3053(5) 0.4992(3) 0.0628(13) Uani d . 1 C
H32A -0.7354 -0.3253 0.4762 0.075 Uiso calc R 1 H
C33 -0.5420(6) -0.4020(5) 0.5311(3) 0.0717(15) Uani d . 1 C
H33A -0.5758 -0.4883 0.5291 0.086 Uiso calc R 1 H
C34 -0.3973(5) -0.3747(5) 0.5659(2) 0.0590(12) Uani d . 1 C
H34A -0.3341 -0.4418 0.5876 0.071 Uiso calc R 1 H
B1 0.1221(7) 0.2876(6) 0.6411(3) 0.0793(19) Uani d D 1 B
F1 0.114(4) 0.1772(14) 0.6782(13) 0.257(14) Uani d PD 0.50 F
F2 0.0534(17) 0.269(2) 0.5743(5) 0.169(8) Uani d PD 0.50 F
F3 0.253(2) 0.340(3) 0.6409(14) 0.230(14) Uani d PD 0.50 F
F4 0.0318(5) 0.3659(4) 0.6683(2) 0.1125(12) Uani d D 1 F
F1' 0.2416(14) 0.2607(12) 0.6910(7) 0.122(4) Uani d PD 0.50 F
F2' 0.0765(17) 0.1738(14) 0.6127(16) 0.191(8) Uani d PD 0.50 F
F3' 0.166(4) 0.355(2) 0.5902(15) 0.262(14) Uani d PD 0.50 F

loop_
_atom_site_aniso_label
_atom_site_aniso_U_11
_atom_site_aniso_U_22
_atom_site_aniso_U_33
_atom_site_aniso_U_12
_atom_site_aniso_U_13
_atom_site_aniso_U_23
Ag1 0.0556(2) 0.04937(17) 0.04836(16) -0.0004(2) 0.01272(13) 0.00044(19)
S1 0.0547(7) 0.0449(6) 0.0604(7) -0.0041(5) 0.0116(5) 0.0113(5)
S2 0.0436(6) 0.0453(6) 0.0546(6) 0.0040(5) 0.0102(5) -0.0025(5)
S3 0.0407(6) 0.0429(6) 0.0412(5) -0.0024(5) 0.0091(4) 0.0001(5)
S4 0.0365(6) 0.0509(6) 0.0541(6) 0.0019(5) 0.0124(5) 0.0046(5)
C1 0.068(3) 0.041(3) 0.074(3) 0.000(2) 0.015(3) 0.007(2)
C2 0.126(6) 0.056(3) 0.081(4) 0.006(3) 0.051(4) 0.006(3)
C3 0.083(5) 0.067(4) 0.172(8) 0.018(4) 0.074(5) 0.026(5)
C4 0.051(4) 0.082(4) 0.148(6) 0.002(3) 0.028(4) 0.025(4)
C5 0.046(3) 0.060(3) 0.089(4) -0.007(2) 0.001(3) 0.020(3)
C6 0.044(2) 0.033(2) 0.061(3) 0.0012(18) 0.008(2) 0.0098(19)
C7 0.048(3) 0.038(2) 0.070(3) -0.0043(18) 0.016(2) 0.003(2)
C8 0.050(3) 0.046(3) 0.063(3) -0.006(2) 0.013(2) 0.004(2)
C9 0.047(2) 0.042(2) 0.060(3) -0.008(2) 0.016(2) 0.007(2)
C10 0.045(2) 0.043(2) 0.061(3) -0.0049(19) 0.014(2) 0.000(2)
C11 0.045(3) 0.050(3) 0.065(3) -0.008(2) 0.014(2) 0.006(2)
C12 0.039(2) 0.038(2) 0.052(2) -0.0009(17) 0.0042(19) -0.0017(19)
C13 0.048(3) 0.064(3) 0.072(4) 0.006(2) 0.003(3) 0.006(3)
C14 0.078(4) 0.082(4) 0.062(3) 0.005(3) -0.007(3) 0.017(3)
C15 0.100(4) 0.058(3) 0.051(3) -0.010(3) 0.003(3) 0.003(2)
C16 0.074(3) 0.062(3) 0.068(3) -0.009(3) 0.028(3) -0.005(3)
C17 0.045(3) 0.054(3) 0.061(3) -0.009(2) 0.008(2) -0.002(2)
C18 0.042(2) 0.050(3) 0.055(3) 0.003(2) 0.006(2) -0.001(2)
C19 0.047(3) 0.090(4) 0.047(2) -0.002(3) 0.007(2) 0.009(3)
C20 0.047(3) 0.114(5) 0.056(3) -0.009(3) 0.011(2) -0.030(3)
C21 0.059(3) 0.072(4) 0.079(4) -0.010(3) 0.017(3) -0.039(3)
C22 0.047(3) 0.042(2) 0.079(3) 0.000(2) 0.015(2) -0.004(2)
C23 0.029(2) 0.043(2) 0.048(2) 0.0003(17) 0.0047(17) 0.0004(19)
C24 0.043(3) 0.059(3) 0.047(2) 0.005(2) 0.007(2) -0.001(2)
C25 0.042(3) 0.055(3) 0.052(2) 0.0075(19) 0.006(2) 0.004(2)
C26 0.038(2) 0.057(3) 0.053(2) 0.0044(19) 0.011(2) 0.000(2)
C27 0.044(2) 0.058(3) 0.057(2) 0.007(2) 0.006(2) -0.006(2)
C28 0.046(3) 0.053(3) 0.058(3) 0.003(2) 0.011(2) -0.014(2)
C29 0.043(2) 0.049(2) 0.030(2) -0.003(2) 0.0061(18) -0.0008(19)
C30 0.055(3) 0.046(2) 0.046(2) 0.004(2) 0.011(2) 0.000(2)
C31 0.051(3) 0.060(3) 0.055(3) 0.010(2) 0.005(2) 0.005(2)
C32 0.048(3) 0.076(4) 0.057(3) -0.006(3) -0.005(2) -0.008(3)
C33 0.070(3) 0.052(3) 0.081(3) -0.016(3) -0.007(3) -0.005(3)
C34 0.055(3) 0.050(3) 0.063(3) -0.005(2) -0.006(2) 0.005(2)
B1 0.097(5) 0.082(5) 0.058(4) 0.019(4) 0.017(4) -0.007(4)
F1 0.51(4) 0.118(11) 0.215(15) 0.165(18) 0.24(2) 0.071(11)
F2 0.172(13) 0.28(2) 0.056(5) -0.081(15) 0.030(6) -0.058(8)
F3 0.118(11) 0.34(3) 0.27(2) -0.130(16) 0.116(13) -0.21(2)
F4 0.147(3) 0.091(3) 0.117(3) 0.043(2) 0.067(2) 0.009(2)
F1' 0.092(7) 0.099(8) 0.146(9) 0.029(6) -0.028(7) -0.014(6)
F2' 0.149(10) 0.142(12) 0.27(2) 0.004(10) 0.015(15) -0.137(14)
F3' 0.40(4) 0.24(2) 0.23(2) 0.17(2) 0.24(2) 0.118(18)

loop_
_atom_type_symbol
_atom_type_description
_atom_type_scat_dispersion_real
_atom_type_scat_dispersion_imag
_atom_type_scat_source
C C 0.0033 0.0016 'International Tables Vol C Tables 4.2.6.8 and 6.1.1.4'
H H 0.0000 0.0000 'International Tables Vol C Tables 4.2.6.8 and 6.1.1.4'
B B 0.0013 0.0007 'International Tables Vol C Tables 4.2.6.8 and 6.1.1.4'
F F 0.0171 0.0103 'International Tables Vol C Tables 4.2.6.8 and 6.1.1.4'
S S 0.1246 0.1234 'International Tables Vol C Tables 4.2.6.8 and 6.1.1.4'
Ag Ag -0.8971 1.1015 'International Tables Vol C Tables 4.2.6.8 and 6.1.1.4'

loop_
_geom_angle_atom_site_label_1
_geom_angle_atom_site_label_2
_geom_angle_atom_site_label_3
_geom_angle_site_symmetry_1
_geom_angle_site_symmetry_3
_geom_angle
_geom_angle_publ_flag
S1 Ag1 S4 1_545 . 122.83(4) yes
S1 Ag1 S2 1_545 . 105.46(3) yes
S4 Ag1 S2 . . 120.91(4) yes
S1 Ag1 S3 1_545 1_655 97.69(4) yes
S4 Ag1 S3 . 1_655 99.69(3) yes
S2 Ag1 S3 . 1_655 105.81(4) yes
C6 S1 C7 . . 104.14(19) ?
C6 S1 Ag1 . 1_565 111.46(14) ?
C7 S1 Ag1 . 1_565 109.52(13) ?
C12 S2 C11 . . 101.8(2) ?
C12 S2 Ag1 . . 109.88(14) ?
C11 S2 Ag1 . . 106.29(14) ?
C29 S3 C28 . . 103.9(2) ?
C29 S3 Ag1 . 1_455 101.43(13) ?
C28 S3 Ag1 . 1_455 109.50(15) ?
C23 S4 C24 . . 100.56(19) ?
C23 S4 Ag1 . . 108.24(13) ?
C24 S4 Ag1 . . 117.01(15) ?
C6 C1 C2 . . 119.0(5) ?
C6 C1 H1A . . 120.5 ?
C2 C1 H1A . . 120.5 ?
C3 C2 C1 . . 119.0(6) ?
C3 C2 H2A . . 120.5 ?
C1 C2 H2A . . 120.5 ?
C2 C3 C4 . . 121.4(6) ?
C2 C3 H3A . . 119.3 ?
C4 C3 H3A . . 119.3 ?
C5 C4 C3 . . 119.2(6) ?
C5 C4 H4A . . 120.4 ?
C3 C4 H4A . . 120.4 ?
C4 C5 C6 . . 121.7(5) ?
C4 C5 H5A . . 119.1 ?
C6 C5 H5A . . 119.1 ?
C5 C6 C1 . . 119.7(4) ?
C5 C6 S1 . . 117.7(4) ?
C1 C6 S1 . . 122.5(3) ?
C8 C7 S1 . . 112.4(3) ?
C8 C7 H7A . . 109.1 ?
S1 C7 H7A . . 109.1 ?
C8 C7 H7B . . 109.1 ?
S1 C7 H7B . . 109.1 ?
H7A C7 H7B . . 107.9 ?
C7 C8 C9 . . 114.3(4) ?
C7 C8 H8A . . 108.7 ?
C9 C8 H8A . . 108.7 ?
C7 C8 H8B . . 108.7 ?
C9 C8 H8B . . 108.7 ?
H8A C8 H8B . . 107.6 ?
C8 C9 C10 . . 110.3(3) ?
C8 C9 H9A . . 109.6 ?
C10 C9 H9A . . 109.6 ?
C8 C9 H9B . . 109.6 ?
C10 C9 H9B . . 109.6 ?
H9A C9 H9B . . 108.1 ?
C11 C10 C9 . . 114.2(3) ?
C11 C10 H10A . . 108.7 ?
C9 C10 H10A . . 108.7 ?
C11 C10 H10B . . 108.7 ?
C9 C10 H10B . . 108.7 ?
H10A C10 H10B . . 107.6 ?
C10 C11 S2 . . 113.8(3) ?
C10 C11 H11A . . 108.8 ?
S2 C11 H11A . . 108.8 ?
C10 C11 H11B . . 108.8 ?
S2 C11 H11B . . 108.8 ?
H11A C11 H11B . . 107.7 ?
C17 C12 C13 . . 119.0(4) ?
C17 C12 S2 . . 122.0(3) ?
C13 C12 S2 . . 119.0(4) ?
C14 C13 C12 . . 119.2(5) ?
C14 C13 H13A . . 120.4 ?
C12 C13 H13A . . 120.4 ?
C15 C14 C13 . . 121.2(5) ?
C15 C14 H14A . . 119.4 ?
C13 C14 H14A . . 119.4 ?
C14 C15 C16 . . 119.7(5) ?
C14 C15 H15A . . 120.1 ?
C16 C15 H15A . . 120.1 ?
C15 C16 C17 . . 120.2(5) ?
C15 C16 H16A . . 119.9 ?
C17 C16 H16A . . 119.9 ?
C12 C17 C16 . . 120.6(5) ?
C12 C17 H17A . . 119.7 ?
C16 C17 H17A . . 119.7 ?
C23 C18 C19 . . 120.8(4) ?
C23 C18 H18A . . 119.6 ?
C19 C18 H18A . . 119.6 ?
C20 C19 C18 . . 119.7(5) ?
C20 C19 H19A . . 120.1 ?
C18 C19 H19A . . 120.1 ?
C19 C20 C21 . . 119.8(5) ?
C19 C20 H20A . . 120.1 ?
C21 C20 H20A . . 120.1 ?
C22 C21 C20 . . 120.3(5) ?
C22 C21 H21A . . 119.8 ?
C20 C21 H21A . . 119.8 ?
C21 C22 C23 . . 119.4(5) ?
C21 C22 H22A . . 120.3 ?
C23 C22 H22A . . 120.3 ?
C18 C23 C22 . . 119.9(4) ?
C18 C23 S4 . . 121.3(3) ?
C22 C23 S4 . . 118.8(3) ?
C25 C24 S4 . . 115.9(3) ?
C25 C24 H24A . . 108.3 ?
S4 C24 H24A . . 108.3 ?
C25 C24 H24B . . 108.3 ?
S4 C24 H24B . . 108.3 ?
H24A C24 H24B . . 107.4 ?
C24 C25 C26 . . 110.8(3) ?
C24 C25 H25A . . 109.5 ?
C26 C25 H25A . . 109.5 ?
C24 C25 H25B . . 109.5 ?
C26 C25 H25B . . 109.5 ?
H25A C25 H25B . . 108.1 ?
C27 C26 C25 . . 112.8(3) ?
C27 C26 H26A . . 109.0 ?
C25 C26 H26A . . 109.0 ?
C27 C26 H26B . . 109.0 ?
C25 C26 H26B . . 109.0 ?
H26A C26 H26B . . 107.8 ?
C26 C27 C28 . . 115.1(4) ?
C26 C27 H27A . . 108.5 ?
C28 C27 H27A . . 108.5 ?
C26 C27 H27B . . 108.5 ?
C28 C27 H27B . . 108.5 ?
H27A C27 H27B . . 107.5 ?
C27 C28 S3 . . 109.6(3) ?
C27 C28 H28A . . 109.7 ?
S3 C28 H28A . . 109.7 ?
C27 C28 H28B . . 109.7 ?
S3 C28 H28B . . 109.7 ?
H28A C28 H28B . . 108.2 ?
C34 C29 C30 . . 118.9(4) ?
C34 C29 S3 . . 124.1(3) ?
C30 C29 S3 . . 116.8(4) ?
C31 C30 C29 . . 119.9(4) ?
C31 C30 H30A . . 120.1 ?
C29 C30 H30A . . 120.1 ?
C32 C31 C30 . . 120.9(4) ?
C32 C31 H31A . . 119.5 ?
C30 C31 H31A . . 119.5 ?
C31 C32 C33 . . 119.3(5) ?
C31 C32 H32A . . 120.4 ?
C33 C32 H32A . . 120.4 ?
C32 C33 C34 . . 121.4(5) ?
C32 C33 H33A . . 119.3 ?
C34 C33 H33A . . 119.3 ?
C33 C34 C29 . . 119.6(4) ?
C33 C34 H34A . . 120.2 ?
C29 C34 H34A . . 120.2 ?
F2 B1 F2' . . 55.0(10) ?
F2 B1 F1' . . 145.2(13) ?
F2' B1 F1' . . 104.7(11) ?
F2 B1 F3 . . 106.9(13) ?
F2' B1 F3 . . 124.0(15) ?
F1' B1 F3 . . 58.1(12) ?
F2 B1 F3' . . 61.0(14) ?
F2' B1 F3' . . 106.0(14) ?
F1' B1 F3' . . 107.3(14) ?
F3 B1 F3' . . 50.0(12) ?
F2 B1 F1 . . 109.0(13) ?
F2' B1 F1 . . 55.0(11) ?
F1' B1 F1 . . 65.1(13) ?
F3 B1 F1 . . 120.2(17) ?
F3' B1 F1 . . 152.4(10) ?
F2 B1 F4 . . 105.4(10) ?
F2' B1 F4 . . 121.4(10) ?
F1' B1 F4 . . 109.4(7) ?
F3 B1 F4 . . 114.3(10) ?
F3' B1 F4 . . 107.3(8) ?
F1 B1 F4 . . 100.2(7) ?
F2' F1 B1 . . 61.1(7) ?
F2' F1 F1' . . 102.6(14) ?
B1 F1 F1' . . 56.3(8) ?
F2' F2 B1 . . 62.7(7) ?
F2' F2 F3' . . 111.9(18) ?
B1 F2 F3' . . 60.6(8) ?
F3' F3 F1' . . 124.9(15) ?
F3' F3 B1 . . 65.5(9) ?
F1' F3 B1 . . 60.4(8) ?
F3 F1' B1 . . 61.5(7) ?
F3 F1' F1 . . 117.2(11) ?
B1 F1' F1 . . 58.6(8) ?
F2 F2' F1 . . 124.8(10) ?
F2 F2' B1 . . 62.3(7) ?
F1 F2' B1 . . 63.9(7) ?
F3 F3' B1 . . 64.5(8) ?
F3 F3' F2 . . 117.7(16) ?
B1 F3' F2 . . 58.4(9) ?

loop_
_geom_bond_atom_site_label_1
_geom_bond_atom_site_label_2
_geom_bond_site_symmetry_2
_geom_bond_distance
_geom_bond_publ_flag
Ag1 S1 1_545 2.5884(13) yes
Ag1 S4 . 2.5985(12) yes
Ag1 S2 . 2.6300(13) yes
Ag1 S3 1_655 2.6772(12) yes
S1 C6 . 1.778(4) ?
S1 C7 . 1.818(4) ?
S1 Ag1 1_565 2.5884(13) ?
S2 C12 . 1.790(5) ?
S2 C11 . 1.832(4) ?
S3 C29 . 1.784(4) ?
S3 C28 . 1.831(4) ?
S3 Ag1 1_455 2.6772(12) ?
S4 C23 . 1.783(4) ?
S4 C24 . 1.825(4) ?
C1 C6 . 1.383(6) ?
C1 C2 . 1.405(7) ?
C1 H1A . 0.9300 ?
C2 C3 . 1.372(9) ?
C2 H2A . 0.9300 ?
C3 C4 . 1.373(9) ?
C3 H3A . 0.9300 ?
C4 C5 . 1.348(8) ?
C4 H4A . 0.9300 ?
C5 C6 . 1.375(6) ?
C5 H5A . 0.9300 ?
C7 C8 . 1.506(5) ?
C7 H7A . 0.9700 ?
C7 H7B . 0.9700 ?
C8 C9 . 1.515(6) ?
C8 H8A . 0.9700 ?
C8 H8B . 0.9700 ?
C9 C10 . 1.537(6) ?
C9 H9A . 0.9700 ?
C9 H9B . 0.9700 ?
C10 C11 . 1.496(6) ?
C10 H10A . 0.9700 ?
C10 H10B . 0.9700 ?
C11 H11A . 0.9700 ?
C11 H11B . 0.9700 ?
C12 C17 . 1.372(7) ?
C12 C13 . 1.391(6) ?
C13 C14 . 1.383(7) ?
C13 H13A . 0.9300 ?
C14 C15 . 1.357(8) ?
C14 H14A . 0.9300 ?
C15 C16 . 1.363(7) ?
C15 H15A . 0.9300 ?
C16 C17 . 1.383(7) ?
C16 H16A . 0.9300 ?
C17 H17A . 0.9300 ?
C18 C23 . 1.373(6) ?
C18 C19 . 1.382(6) ?
C18 H18A . 0.9300 ?
C19 C20 . 1.377(7) ?
C19 H19A . 0.9300 ?
C20 C21 . 1.388(8) ?
C20 H20A . 0.9300 ?
C21 C22 . 1.386(7) ?
C21 H21A . 0.9300 ?
C22 C23 . 1.386(6) ?
C22 H22A . 0.9300 ?
C24 C25 . 1.509(6) ?
C24 H24A . 0.9700 ?
C24 H24B . 0.9700 ?
C25 C26 . 1.526(6) ?
C25 H25A . 0.9700 ?
C25 H25B . 0.9700 ?
C26 C27 . 1.514(6) ?
C26 H26A . 0.9700 ?
C26 H26B . 0.9700 ?
C27 C28 . 1.527(6) ?
C27 H27A . 0.9700 ?
C27 H27B . 0.9700 ?
C28 H28A . 0.9700 ?
C28 H28B . 0.9700 ?
C29 C34 . 1.380(6) ?
C29 C30 . 1.392(6) ?
C30 C31 . 1.377(6) ?
C30 H30A . 0.9300 ?
C31 C32 . 1.355(6) ?
C31 H31A . 0.9300 ?
C32 C33 . 1.365(7) ?
C32 H32A . 0.9300 ?
C33 C34 . 1.373(6) ?
C33 H33A . 0.9300 ?
C34 H34A . 0.9300 ?
B1 F2 . 1.302(8) ?
B1 F2' . 1.307(8) ?
B1 F1' . 1.307(8) ?
B1 F3 . 1.320(8) ?
B1 F3' . 1.332(9) ?
B1 F1 . 1.341(9) ?
B1 F4 . 1.342(6) ?
F1 F2' . 1.22(2) ?
F1 F1' . 1.42(3) ?
F2 F2' . 1.20(2) ?
F2 F3' . 1.34(3) ?
F3 F3' . 1.12(2) ?
F3 F1' . 1.28(2) ?

loop_
_geom_torsion_atom_site_label_1
_geom_torsion_atom_site_label_2
_geom_torsion_atom_site_label_3
_geom_torsion_atom_site_label_4
_geom_torsion_site_symmetry_1
_geom_torsion
S1 Ag1 S2 C12 1_545 -67.04(15)
S4 Ag1 S2 C12 . 78.17(15)
S3 Ag1 S2 C12 1_655 -169.90(14)
S1 Ag1 S2 C11 1_545 -176.41(16)
S4 Ag1 S2 C11 . -31.21(16)
S3 Ag1 S2 C11 1_655 80.72(16)
S1 Ag1 S4 C23 1_545 74.36(14)
S2 Ag1 S4 C23 . -64.76(14)
S3 Ag1 S4 C23 1_655 -179.87(13)
S1 Ag1 S4 C24 1_545 -38.26(16)
S2 Ag1 S4 C24 . -177.38(16)
S3 Ag1 S4 C24 1_655 67.52(16)
C6 C1 C2 C3 . -1.4(7)
C1 C2 C3 C4 . 2.5(9)
C2 C3 C4 C5 . -2.2(9)
C3 C4 C5 C6 . 0.8(8)
C4 C5 C6 C1 . 0.3(7)
C4 C5 C6 S1 . -176.1(4)
C2 C1 C6 C5 . 0.0(6)
C2 C1 C6 S1 . 176.2(3)
C7 S1 C6 C5 . -132.2(3)
Ag1 S1 C6 C5 1_565 109.8(3)
C7 S1 C6 C1 . 51.5(4)
Ag1 S1 C6 C1 1_565 -66.5(4)
C6 S1 C7 C8 . 68.4(4)
Ag1 S1 C7 C8 1_565 -172.3(3)
S1 C7 C8 C9 . 171.3(3)
C7 C8 C9 C10 . -178.0(4)
C8 C9 C10 C11 . 171.0(4)
C9 C10 C11 S2 . 174.3(3)
C12 S2 C11 C10 . -88.1(3)
Ag1 S2 C11 C10 . 26.9(3)
C11 S2 C12 C17 . 92.0(4)
Ag1 S2 C12 C17 . -20.4(4)
C11 S2 C12 C13 . -88.0(4)
Ag1 S2 C12 C13 . 159.7(3)
C17 C12 C13 C14 . 0.1(7)
S2 C12 C13 C14 . -179.9(4)
C12 C13 C14 C15 . -0.5(9)
C13 C14 C15 C16 . 0.5(9)
C14 C15 C16 C17 . -0.1(8)
C13 C12 C17 C16 . 0.3(7)
S2 C12 C17 C16 . -179.7(3)
C15 C16 C17 C12 . -0.3(7)
C23 C18 C19 C20 . 0.8(6)
C18 C19 C20 C21 . 0.5(7)
C19 C20 C21 C22 . -1.8(7)
C20 C21 C22 C23 . 1.7(7)
C19 C18 C23 C22 . -0.9(6)
C19 C18 C23 S4 . 178.1(3)
C21 C22 C23 C18 . -0.3(6)
C21 C22 C23 S4 . -179.4(4)
C24 S4 C23 C18 . 91.5(3)
Ag1 S4 C23 C18 . -31.7(3)
C24 S4 C23 C22 . -89.4(4)
Ag1 S4 C23 C22 . 147.4(3)
C23 S4 C24 C25 . -70.6(4)
Ag1 S4 C24 C25 . 46.3(4)
S4 C24 C25 C26 . 175.6(3)
C24 C25 C26 C27 . -178.2(4)
C25 C26 C27 C28 . -175.5(4)
C26 C27 C28 S3 . -56.3(4)
C29 S3 C28 C27 . -171.6(3)
Ag1 S3 C28 C27 1_455 -63.9(3)
C28 S3 C29 C34 . 37.3(4)
Ag1 S3 C29 C34 1_455 -76.4(4)
C28 S3 C29 C30 . -147.7(3)
Ag1 S3 C29 C30 1_455 98.7(3)
C34 C29 C30 C31 . 1.4(6)
S3 C29 C30 C31 . -173.9(4)
C29 C30 C31 C32 . -1.1(7)
C30 C31 C32 C33 . 0.1(8)
C31 C32 C33 C34 . 0.6(8)
C32 C33 C34 C29 . -0.3(8)
C30 C29 C34 C33 . -0.7(7)
S3 C29 C34 C33 . 174.3(4)
F2 B1 F1 F2' . 11(2)
F1' B1 F1 F2' . -131.8(14)
F3 B1 F1 F2' . -112.6(18)
F3' B1 F1 F2' . -52(4)
F4 B1 F1 F2' . 121.4(13)
F2 B1 F1 F1' . 142.9(14)
F2' B1 F1 F1' . 131.8(14)
F3 B1 F1 F1' . 19.2(13)
F3' B1 F1 F1' . 80(4)
F4 B1 F1 F1' . -106.8(8)
F1' B1 F2 F2' . 62(2)
F3 B1 F2 F2' . 120(2)
F3' B1 F2 F2' . 141(2)
F1 B1 F2 F2' . -11(2)
F4 B1 F2 F2' . -117.8(15)
F2' B1 F2 F3' . -141(2)
F1' B1 F2 F3' . -78(2)
F3 B1 F2 F3' . -20.5(16)
F1 B1 F2 F3' . -151.8(13)
F4 B1 F2 F3' . 101.5(10)
F2 B1 F3 F3' . 23.6(19)
F2' B1 F3 F3' . 82(2)
F1' B1 F3 F3' . 169(2)
F1 B1 F3 F3' . 148.3(17)
F4 B1 F3 F3' . -92.6(14)
F2 B1 F3 F1' . -145.3(14)
F2' B1 F3 F1' . -86.5(17)
F3' B1 F3 F1' . -169(2)
F1 B1 F3 F1' . -20.6(16)
F4 B1 F3 F1' . 98.5(14)
F3' F3 F1' B1 . -12(3)
F3' F3 F1' F1 . 6(4)
B1 F3 F1' F1 . 18.8(14)
F2 B1 F1' F3 . 73(2)
F2' B1 F1' F3 . 121.2(18)
F3' B1 F1' F3 . 8.9(19)
F1 B1 F1' F3 . 160.4(15)
F4 B1 F1' F3 . -107.2(12)
F2 B1 F1' F1 . -88(2)
F2' B1 F1' F1 . -39.1(12)
F3 B1 F1' F1 . -160.4(15)
F3' B1 F1' F1 . -151.5(12)
F4 B1 F1' F1 . 92.4(8)
F2' F1 F1' F3 . 22.6(19)
B1 F1 F1' F3 . -19.4(15)
F2' F1 F1' B1 . 42.0(10)
B1 F2 F2' F1 . 14(3)
F3' F2 F2' F1 . 51(4)
F3' F2 F2' B1 . 36.5(14)
B1 F1 F2' F2 . -14(3)
F1' F1 F2' F2 . -53(3)
F1' F1 F2' B1 . -39.5(8)
F1' B1 F2' F2 . -148.5(15)
F3 B1 F2' F2 . -87(2)
F3' B1 F2' F2 . -35(2)
F1 B1 F2' F2 . 167(2)
F4 B1 F2' F2 . 87.3(18)
F2 B1 F2' F1 . -167(2)
F1' B1 F2' F1 . 44.3(16)
F3 B1 F2' F1 . 105(2)
F3' B1 F2' F1 . 157.6(17)
F4 B1 F2' F1 . -79.9(14)
F1' F3 F3' B1 . 12(2)
F1' F3 F3' F2 . -13(4)
B1 F3 F3' F2 . -25.0(15)
F2 B1 F3' F3 . -154.0(19)
F2' B1 F3' F3 . -121(2)
F1' B1 F3' F3 . -10(2)
F1 B1 F3' F3 . -79(4)
F4 B1 F3' F3 . 107.6(15)
F2' B1 F3' F2 . 32.7(17)
F1' B1 F3' F2 . 144.1(16)
F3 B1 F3' F2 . 154.0(19)
F1 B1 F3' F2 . 75(4)
F4 B1 F3' F2 . -98.4(12)
F2' F2 F3' F3 . -11(3)
B1 F2 F3' F3 . 26.6(17)
F2' F2 F3' B1 . -37.4(15)
